data_4127260
loop_
_publ_author_name
'Baek, Yunjung'
'Betley, Theodore A.'

_publ_section_title
;
 Catalytic C-H Amination Mediated by Dipyrrin Cobalt Imidos.
;
_journal_issue 19
_journal_name_full 'Journal of the American Chemical Society'
_journal_page_first 7797
_journal_page_last 7806
_journal_paper_doi 10.1021/jacs.9b01262
_journal_volume 141
_journal_year 2019
_chemical_formula_sum 'C86 H79 Co N6'
_chemical_formula_weight 1255.48
_space_group_crystal_system monoclinic
_space_group_IT_number 15
_space_group_name_Hall '-C 2yc'
_space_group_name_H-M_alt 'C 1 2/c 1'
_symmetry_space_group_name_Hall '-C 2yc'
_symmetry_space_group_name_H-M 'C 1 2/c 1'
_atom_sites_solution_hydrogens geom
_audit_creation_method SHELXL-2014/7
_cell_angle_alpha 90
_cell_angle_beta 103.82(3)
_cell_angle_gamma 90
_cell_formula_units_Z 8
_cell_length_a 47.858(10)
_cell_length_b 18.405(4)
_cell_length_c 18.553(4)
_cell_measurement_reflns_used 9747
_cell_measurement_temperature 100(2)
_cell_measurement_theta_max 24.9805
_cell_measurement_theta_min 2.3805
_cell_volume 15869(6)
_computing_cell_refinement 'SAINT 8.35A (Bruker-AXS,2015)'
_computing_data_collection 'APEX3 v2016.1.0 (Bruker-AXS,2016)'
_computing_data_reduction 'SAINT 8.35A (Bruker-AXS,2015)'
_computing_molecular_graphics 'Bruker SHELXTL (Sheldrick, 2015)'
_computing_publication_material 'Bruker SHELXTL (Sheldrick, 2015)'
_computing_structure_refinement 'SHELXL-2014/7 (Sheldrick, 2014)'
_computing_structure_solution 'SHELXT-2014 (Sheldrick, 2015)'
_diffrn_ambient_temperature 100(2)
_diffrn_measured_fraction_theta_full 0.997
_diffrn_measured_fraction_theta_max 0.997
_diffrn_measurement_device_type
;
Bruker D8 goniometer with CCD area detector
;
_diffrn_measurement_method 'omega and phi scans'
_diffrn_radiation_type MoK\a
_diffrn_radiation_wavelength 0.71073
_diffrn_reflns_av_R_equivalents 0.0866
_diffrn_reflns_av_unetI/netI 0.0397
_diffrn_reflns_Laue_measured_fraction_full 0.997
_diffrn_reflns_Laue_measured_fraction_max 0.997
_diffrn_reflns_limit_h_max 57
_diffrn_reflns_limit_h_min -57
_diffrn_reflns_limit_k_max 21
_diffrn_reflns_limit_k_min -21
_diffrn_reflns_limit_l_max 22
_diffrn_reflns_limit_l_min -22
_diffrn_reflns_number 211008
_diffrn_reflns_point_group_measured_fraction_full 0.997
_diffrn_reflns_point_group_measured_fraction_max 0.997
_diffrn_reflns_theta_full 25.109
_diffrn_reflns_theta_max 25.109
_diffrn_reflns_theta_min 2.221
_diffrn_source 'fine-focus sealed tube'
_exptl_absorpt_coefficient_mu 0.260
_exptl_absorpt_correction_T_max 0.7452
_exptl_absorpt_correction_T_min 0.7187
_exptl_absorpt_correction_type multi-scan
_exptl_absorpt_process_details SADABS
_exptl_crystal_colour green
_exptl_crystal_density_diffrn 1.051
_exptl_crystal_description plate
_exptl_crystal_F_000 5312
_exptl_crystal_size_max 0.25
_exptl_crystal_size_mid 0.10
_exptl_crystal_size_min 0.09
_refine_diff_density_max 0.325
_refine_diff_density_min -0.388
_refine_diff_density_rms 0.051
_refine_ls_extinction_method none
_refine_ls_goodness_of_fit_ref 1.048
_refine_ls_hydrogen_treatment constr
_refine_ls_matrix_type full
_refine_ls_number_parameters 841
_refine_ls_number_reflns 14112
_refine_ls_number_restraints 0
_refine_ls_restrained_S_all 1.048
_refine_ls_R_factor_all 0.0638
_refine_ls_R_factor_gt 0.0440
_refine_ls_shift/su_max 0.001
_refine_ls_shift/su_mean 0.000
_refine_ls_structure_factor_coef Fsqd
_refine_ls_weighting_details 'w=1/[\s^2^(Fo^2^)+(0.0441P)^2^+20.8315P] where P=(Fo^2^+2Fc^2^)/3'
_refine_ls_weighting_scheme calc
_refine_ls_wR_factor_gt 0.0968
_refine_ls_wR_factor_ref 0.1053
_reflns_Friedel_coverage 0.000
_reflns_number_gt 10917
_reflns_number_total 14112
_reflns_threshold_expression 'I > 2\s(I)'
_cod_data_source_file ja9b01262_si_002.cif
_cod_data_source_block LCoN4Ad2
_cod_depositor_comments 'Adding full bibliography for 4127253--4127260.cif.'
_cod_database_code 4127260
_shelx_shelxl_version_number 2014/7
_shelx_space_group_comment
;
The symmetry employed for this shelxl refinement is uniquely defined
by the following loop, which should always be used as a source of
symmetry information in preference to the above space-group names.
They are only intended as comments.
;

loop_
_space_group_symop_operation_xyz
'x, y, z'
'-x, y, -z+1/2'
'x+1/2, y+1/2, z'
'-x+1/2, y+1/2, -z+1/2'
'-x, -y, -z'
'x, -y, z-1/2'
'-x+1/2, -y+1/2, -z'
'x+1/2, -y+1/2, z-1/2'

loop_
_atom_site_label
_atom_site_type_symbol
_atom_site_fract_x
_atom_site_fract_y
_atom_site_fract_z
_atom_site_U_iso_or_equiv
_atom_site_adp_type
_atom_site_occupancy
_atom_site_site_symmetry_order
_atom_site_calc_flag
_atom_site_refinement_flags_posn
_atom_site_refinement_flags_adp
Co01 Co 0.63150(2) 0.60497(2) 0.46608(2) 0.01335(8) Uani 1 1 d . .
N002 N 0.61623(3) 0.70485(9) 0.47369(8) 0.0150(4) Uani 1 1 d . .
N003 N 0.63628(3) 0.58118(9) 0.57286(8) 0.0138(4) Uani 1 1 d . .
N004 N 0.65723(3) 0.57479(9) 0.40582(8) 0.0151(4) Uani 1 1 d . .
N005 N 0.60830(3) 0.53431(9) 0.39970(9) 0.0150(4) Uani 1 1 d . .
N006 N 0.62043(3) 0.50352(9) 0.35129(9) 0.0182(4) Uani 1 1 d . .
N007 N 0.64700(3) 0.52695(9) 0.35356(9) 0.0182(4) Uani 1 1 d . .
C008 C 0.61450(4) 0.60692(11) 0.60585(10) 0.0144(4) Uani 1 1 d . .
C009 C 0.64898(4) 0.52561(11) 0.61586(10) 0.0143(4) Uani 1 1 d . .
C00A C 0.60076(4) 0.71866(11) 0.52819(11) 0.0160(4) Uani 1 1 d . .
C00B C 0.59975(4) 0.67259(11) 0.58728(11) 0.0163(4) Uani 1 1 d . .
C00C C 0.61383(4) 0.56288(11) 0.66779(11) 0.0173(4) Uani 1 1 d . .
H00C H 0.6010 0.5676 0.6994 0.021 Uiso 1 1 calc R U
C00D C 0.63516(4) 0.51204(11) 0.67379(11) 0.0169(4) Uani 1 1 d . .
H00D H 0.6398 0.4747 0.7100 0.020 Uiso 1 1 calc R U
C00E C 0.58393(4) 0.70240(11) 0.64229(11) 0.0178(5) Uani 1 1 d . .
C00F C 0.67758(4) 0.49477(11) 0.61237(10) 0.0151(4) Uani 1 1 d . .
C00G C 0.70869(4) 0.40382(11) 0.57783(10) 0.0175(4) Uani 1 1 d . .
H00G H 0.7107 0.3598 0.5528 0.021 Uiso 1 1 calc R U
C00H C 0.68739(4) 0.59394(11) 0.40595(10) 0.0147(4) Uani 1 1 d . .
C00I C 0.70227(4) 0.60140(11) 0.69286(10) 0.0157(4) Uani 1 1 d . .
C00J C 0.58009(4) 0.50092(11) 0.40114(11) 0.0167(4) Uani 1 1 d . .
C00K C 0.68103(4) 0.42861(11) 0.57759(10) 0.0157(4) Uani 1 1 d . .
C00L C 0.63203(4) 0.78162(11) 0.37908(11) 0.0168(4) Uani 1 1 d . .
C00M C 0.61489(4) 0.76715(11) 0.43477(11) 0.0172(4) Uani 1 1 d . .
C00N C 0.66806(4) 0.82580(12) 0.54110(11) 0.0204(5) Uani 1 1 d . .
H00N H 0.6658 0.7745 0.5402 0.024 Uiso 1 1 calc R U
C00O C 0.65711(4) 0.37991(11) 0.54013(11) 0.0178(5) Uani 1 1 d . .
C00P C 0.73335(4) 0.44127(11) 0.61329(11) 0.0168(4) Uani 1 1 d . .
C00Q C 0.55996(4) 0.56112(12) 0.41446(11) 0.0197(5) Uani 1 1 d . .
H00A H 0.5562 0.5956 0.3723 0.024 Uiso 1 1 calc R U
H00B H 0.5690 0.5882 0.4602 0.024 Uiso 1 1 calc R U
C00R C 0.59732(4) 0.71283(12) 0.27624(11) 0.0197(5) Uani 1 1 d . .
C00S C 0.71838(4) 0.90932(12) 0.18732(11) 0.0231(5) Uani 1 1 d . .
H00S H 0.7271 0.9558 0.1882 0.028 Uiso 1 1 calc R U
C00T C 0.72960(4) 0.50612(11) 0.64830(11) 0.0175(5) Uani 1 1 d . .
H00T H 0.7461 0.5330 0.6726 0.021 Uiso 1 1 calc R U
C00U C 0.70252(4) 0.53308(11) 0.64904(10) 0.0153(4) Uani 1 1 d . .
C00V C 0.68999(4) 0.62058(12) 0.32943(11) 0.0182(5) Uani 1 1 d . .
H00E H 0.6838 0.5817 0.2921 0.022 Uiso 1 1 calc R U
H00F H 0.6774 0.6633 0.3142 0.022 Uiso 1 1 calc R U
C00W C 0.66603(4) 0.81462(11) 0.27895(11) 0.0187(5) Uani 1 1 d . .
C00X C 0.69863(5) 0.89630(12) 0.22972(12) 0.0236(5) Uani 1 1 d . .
H00X H 0.6940 0.9341 0.2597 0.028 Uiso 1 1 calc R U
C00Y C 0.72128(4) 0.64135(12) 0.33298(11) 0.0200(5) Uani 1 1 d . .
H00Y H 0.7229 0.6589 0.2831 0.024 Uiso 1 1 calc R U
C00Z C 0.62434(4) 0.75478(11) 0.30613(11) 0.0184(5) Uani 1 1 d . .
C010 C 0.63893(4) 0.34738(11) 0.57909(11) 0.0207(5) Uani 1 1 d . .
H010 H 0.6398 0.3619 0.6287 0.025 Uiso 1 1 calc R U
C011 C 0.60005(4) 0.73964(12) 0.70419(11) 0.0233(5) Uani 1 1 d . .
C012 C 0.65470(4) 0.35893(12) 0.46667(12) 0.0236(5) Uani 1 1 d . .
H012 H 0.6666 0.3813 0.4387 0.028 Uiso 1 1 calc R U
C013 C 0.71620(4) 0.66342(11) 0.67638(11) 0.0192(5) Uani 1 1 d . .
H013 H 0.7237 0.6641 0.6333 0.023 Uiso 1 1 calc R U
C014 C 0.67527(4) 0.86185(12) 0.60846(12) 0.0225(5) Uani 1 1 d . .
H014 H 0.6780 0.8352 0.6534 0.027 Uiso 1 1 calc R U
C015 C 0.66401(4) 0.86405(12) 0.47468(11) 0.0183(5) Uani 1 1 d . .
C016 C 0.67234(4) 0.84394(11) 0.34970(11) 0.0192(5) Uani 1 1 d . .
H016 H 0.6884 0.8756 0.3641 0.023 Uiso 1 1 calc R U
C017 C 0.68559(4) 0.82913(12) 0.22905(11) 0.0192(5) Uani 1 1 d . .
C018 C 0.72535(5) 0.85512(12) 0.14423(12) 0.0250(5) Uani 1 1 d . .
H018 H 0.7390 0.8638 0.1155 0.030 Uiso 1 1 calc R U
C019 C 0.64175(4) 0.77114(11) 0.25753(11) 0.0189(5) Uani 1 1 d . .
H019 H 0.6368 0.7520 0.2086 0.023 Uiso 1 1 calc R U
C01A C 0.70682(4) 0.52787(12) 0.42909(11) 0.0201(5) Uani 1 1 d . .
H01A H 0.7006 0.4879 0.3931 0.024 Uiso 1 1 calc R U
H01B H 0.7052 0.5107 0.4785 0.024 Uiso 1 1 calc R U
C01B C 0.65589(4) 0.82842(11) 0.40039(11) 0.0178(4) Uani 1 1 d . .
C01C C 0.76279(4) 0.41468(11) 0.61443(11) 0.0183(5) Uani 1 1 d . .
C01D C 0.71937(4) 0.72404(12) 0.72174(11) 0.0209(5) Uani 1 1 d . .
H01D H 0.7287 0.7661 0.7092 0.025 Uiso 1 1 calc R U
C01E C 0.58566(4) 0.44852(12) 0.46693(11) 0.0187(5) Uani 1 1 d . .
H01C H 0.5944 0.4751 0.5132 0.022 Uiso 1 1 calc R U
H01E H 0.5993 0.4102 0.4598 0.022 Uiso 1 1 calc R U
C01F C 0.66820(5) 0.93898(12) 0.47789(12) 0.0240(5) Uani 1 1 d . .
H01F H 0.6662 0.9657 0.4331 0.029 Uiso 1 1 calc R U
C01G C 0.73083(5) 0.70166(12) 0.39024(12) 0.0251(5) Uani 1 1 d . .
H01G H 0.7187 0.7452 0.3756 0.030 Uiso 1 1 calc R U
H01H H 0.7511 0.7151 0.3926 0.030 Uiso 1 1 calc R U
C01H C 0.78553(4) 0.42657(12) 0.67630(12) 0.0212(5) Uani 1 1 d . .
H01I H 0.7818 0.4495 0.7189 0.025 Uiso 1 1 calc R U
C01I C 0.56638(4) 0.45961(12) 0.32968(11) 0.0211(5) Uani 1 1 d . .
H01J H 0.5795 0.4206 0.3212 0.025 Uiso 1 1 calc R U
H01K H 0.5630 0.4932 0.2868 0.025 Uiso 1 1 calc R U
C01J C 0.70903(4) 0.72359(12) 0.78531(11) 0.0212(5) Uani 1 1 d . .
H01L H 0.7114 0.7650 0.8168 0.025 Uiso 1 1 calc R U
C01K C 0.54372(5) 0.37325(13) 0.40190(12) 0.0271(5) Uani 1 1 d . .
H01M H 0.5569 0.3346 0.3930 0.033 Uiso 1 1 calc R U
H01N H 0.5255 0.3501 0.4062 0.033 Uiso 1 1 calc R U
C01L C 0.69667(4) 0.65408(12) 0.46246(12) 0.0221(5) Uani 1 1 d . .
H01O H 0.6947 0.6375 0.5118 0.026 Uiso 1 1 calc R U
H01P H 0.6842 0.6971 0.4480 0.026 Uiso 1 1 calc R U
C01M C 0.81335(5) 0.40550(12) 0.67666(12) 0.0247(5) Uani 1 1 d . .
H01Q H 0.8285 0.4146 0.7191 0.030 Uiso 1 1 calc R U
C01N C 0.72808(5) 0.67469(13) 0.46658(12) 0.0261(5) Uani 1 1 d . .
H01R H 0.7341 0.7142 0.5041 0.031 Uiso 1 1 calc R U
C01O C 0.67851(5) 0.93630(13) 0.61055(12) 0.0258(5) Uani 1 1 d . .
H01S H 0.6830 0.9610 0.6569 0.031 Uiso 1 1 calc R U
C01P C 0.69524(4) 0.66231(12) 0.80242(11) 0.0215(5) Uani 1 1 d . .
H01T H 0.6881 0.6616 0.8460 0.026 Uiso 1 1 calc R U
C01Q C 0.73821(4) 0.54832(13) 0.43191(12) 0.0253(5) Uani 1 1 d . .
H01U H 0.7509 0.5049 0.4466 0.030 Uiso 1 1 calc R U
C01R C 0.59840(4) 0.81981(12) 0.46067(12) 0.0224(5) Uani 1 1 d . .
H01V H 0.5942 0.8674 0.4413 0.027 Uiso 1 1 calc R U
C01S C 0.74032(4) 0.57488(12) 0.35488(12) 0.0227(5) Uani 1 1 d . .
H01W H 0.7605 0.5874 0.3559 0.027 Uiso 1 1 calc R U
H01X H 0.7341 0.5358 0.3179 0.027 Uiso 1 1 calc R U
C01T C 0.53138(4) 0.52708(12) 0.42239(11) 0.0227(5) Uani 1 1 d . .
H01Y H 0.5181 0.5663 0.4313 0.027 Uiso 1 1 calc R U
C01U C 0.53706(4) 0.47349(12) 0.48737(12) 0.0230(5) Uani 1 1 d . .
H01Z H 0.5458 0.4994 0.5341 0.028 Uiso 1 1 calc R U
H H 0.5187 0.4519 0.4923 0.028 Uiso 1 1 calc R U
C01V C 0.81902(5) 0.37130(12) 0.61536(12) 0.0263(5) Uani 1 1 d . .
H01 H 0.8381 0.3575 0.6152 0.032 Uiso 1 1 calc R U
C01W C 0.55730(4) 0.41356(12) 0.47381(12) 0.0223(5) Uani 1 1 d . .
H0AA H 0.5611 0.3787 0.5164 0.027 Uiso 1 1 calc R U
C01X C 0.58581(5) 0.77072(13) 0.75385(12) 0.0283(5) Uani 1 1 d . .
H1AA H 0.5967 0.7960 0.7959 0.034 Uiso 1 1 calc R U
C01Y C 0.53776(4) 0.42667(13) 0.33710(12) 0.0258(5) Uani 1 1 d . .
H2AA H 0.5286 0.4003 0.2903 0.031 Uiso 1 1 calc R U
C01Z C 0.69178(4) 0.60182(12) 0.75668(11) 0.0187(5) Uani 1 1 d . .
H3AA H 0.6821 0.5602 0.7690 0.022 Uiso 1 1 calc R U
C020 C 0.55415(5) 0.69781(13) 0.63058(13) 0.0268(5) Uani 1 1 d . .
C021 C 0.61950(5) 0.29410(12) 0.54642(12) 0.0276(5) Uani 1 1 d . .
H021 H 0.6073 0.2722 0.5737 0.033 Uiso 1 1 calc R U
C022 C 0.59785(5) 0.65049(12) 0.23414(11) 0.0225(5) Uani 1 1 d . .
H022 H 0.6158 0.6322 0.2287 0.027 Uiso 1 1 calc R U
C023 C 0.58946(4) 0.79002(12) 0.51865(11) 0.0210(5) Uani 1 1 d . .
H023 H 0.5779 0.8128 0.5471 0.025 Uiso 1 1 calc R U
C024 C 0.76898(5) 0.37892(12) 0.55390(12) 0.0243(5) Uani 1 1 d . .
H024 H 0.7539 0.3692 0.5114 0.029 Uiso 1 1 calc R U
C025 C 0.63521(5) 0.30603(13) 0.43384(13) 0.0309(6) Uani 1 1 d . .
H025 H 0.6337 0.2925 0.3836 0.037 Uiso 1 1 calc R U
C026 C 0.61791(5) 0.27288(13) 0.47410(13) 0.0313(6) Uani 1 1 d . .
H026 H 0.6049 0.2356 0.4521 0.038 Uiso 1 1 calc R U
C027 C 0.55629(5) 0.76589(13) 0.74387(12) 0.0267(5) Uani 1 1 d . .
C028 C 0.51756(4) 0.48690(13) 0.35074(12) 0.0264(5) Uani 1 1 d . .
H02A H 0.5137 0.5214 0.3086 0.032 Uiso 1 1 calc R U
H02B H 0.4990 0.4656 0.3547 0.032 Uiso 1 1 calc R U
C029 C 0.57088(5) 0.73770(13) 0.28464(13) 0.0294(5) Uani 1 1 d . .
H029 H 0.5700 0.7798 0.3135 0.035 Uiso 1 1 calc R U
C02A C 0.67529(5) 0.97505(13) 0.54525(12) 0.0271(5) Uani 1 1 d . .
H02C H 0.6779 1.0262 0.5466 0.033 Uiso 1 1 calc R U
C02B C 0.69263(5) 0.77496(12) 0.18432(11) 0.0255(5) Uani 1 1 d . .
H02D H 0.6837 0.7286 0.1824 0.031 Uiso 1 1 calc R U
C02C C 0.79689(5) 0.35730(13) 0.55461(12) 0.0279(5) Uani 1 1 d . .
H02E H 0.8007 0.3327 0.5129 0.033 Uiso 1 1 calc R U
C02D C 0.54097(5) 0.72910(13) 0.68210(13) 0.0311(6) Uani 1 1 d . .
H02F H 0.5207 0.7250 0.6746 0.037 Uiso 1 1 calc R U
C02E C 0.57275(5) 0.61457(13) 0.20002(12) 0.0302(6) Uani 1 1 d . .
H02G H 0.5735 0.5724 0.1710 0.036 Uiso 1 1 calc R U
C02F C 0.71254(5) 0.78797(13) 0.14257(12) 0.0297(6) Uani 1 1 d . .
H02H H 0.7174 0.7504 0.1126 0.036 Uiso 1 1 calc R U
C02G C 0.74763(5) 0.60891(14) 0.48863(12) 0.0299(6) Uani 1 1 d . .
H02I H 0.7466 0.5917 0.5385 0.036 Uiso 1 1 calc R U
H02J H 0.7678 0.6226 0.4907 0.036 Uiso 1 1 calc R U
C02H C 0.54665(5) 0.64005(15) 0.20824(13) 0.0368(6) Uani 1 1 d . .
H02K H 0.5294 0.6157 0.1847 0.044 Uiso 1 1 calc R U
C02I C 0.54573(5) 0.70103(16) 0.25079(14) 0.0396(6) Uani 1 1 d . .
H02L H 0.5277 0.7182 0.2571 0.047 Uiso 1 1 calc R U
C02J C 0.63206(5) 0.74888(17) 0.71642(14) 0.0441(7) Uani 1 1 d . .
H02M H 0.6414 0.7011 0.7230 0.066 Uiso 1 1 calc R U
H02N H 0.6393 0.7784 0.7609 0.066 Uiso 1 1 calc R U
H02O H 0.6364 0.7732 0.6733 0.066 Uiso 1 1 calc R U
C02K C 0.54129(5) 0.80236(15) 0.79727(13) 0.0376(6) Uani 1 1 d . .
H02P H 0.5555 0.8157 0.8427 0.056 Uiso 1 1 calc R U
H02Q H 0.5272 0.7688 0.8096 0.056 Uiso 1 1 calc R U
H02R H 0.5314 0.8462 0.7742 0.056 Uiso 1 1 calc R U
C02L C 0.53624(5) 0.66090(16) 0.56262(15) 0.0456(7) Uani 1 1 d . .
H02S H 0.5439 0.6728 0.5195 0.068 Uiso 1 1 calc R U
H02T H 0.5163 0.6777 0.5539 0.068 Uiso 1 1 calc R U
H02U H 0.5369 0.6082 0.5702 0.068 Uiso 1 1 calc R U

loop_
_atom_site_aniso_label
_atom_site_aniso_U_11
_atom_site_aniso_U_22
_atom_site_aniso_U_33
_atom_site_aniso_U_23
_atom_site_aniso_U_13
_atom_site_aniso_U_12
Co01 0.01256(14) 0.01783(15) 0.01116(14) -0.00028(11) 0.00580(10) -0.00113(11)
N002 0.0133(9) 0.0203(10) 0.0124(8) 0.0003(7) 0.0052(7) -0.0011(7)
N003 0.0132(8) 0.0175(9) 0.0121(8) -0.0020(7) 0.0056(7) -0.0002(7)
N004 0.0153(9) 0.0180(9) 0.0122(8) -0.0002(7) 0.0039(7) -0.0024(7)
N005 0.0128(8) 0.0200(9) 0.0135(8) 0.0000(7) 0.0057(7) -0.0010(7)
N006 0.0167(9) 0.0254(10) 0.0142(9) -0.0029(8) 0.0072(7) -0.0027(8)
N007 0.0181(9) 0.0233(10) 0.0147(9) -0.0040(8) 0.0072(7) -0.0050(8)
C008 0.0112(10) 0.0213(11) 0.0124(10) -0.0018(9) 0.0059(8) -0.0030(9)
C009 0.0142(10) 0.0153(11) 0.0129(10) -0.0031(8) 0.0024(8) -0.0017(8)
C00A 0.0106(10) 0.0215(12) 0.0168(10) -0.0017(9) 0.0049(8) -0.0014(8)
C00B 0.0113(10) 0.0215(12) 0.0169(10) -0.0023(9) 0.0050(8) -0.0033(9)
C00C 0.0160(11) 0.0236(12) 0.0152(10) -0.0031(9) 0.0093(8) -0.0040(9)
C00D 0.0184(11) 0.0186(11) 0.0150(10) 0.0018(9) 0.0066(8) -0.0010(9)
C00E 0.0201(11) 0.0184(11) 0.0176(11) 0.0028(9) 0.0097(9) 0.0026(9)
C00F 0.0169(10) 0.0182(11) 0.0111(10) 0.0040(8) 0.0052(8) 0.0013(9)
C00G 0.0216(11) 0.0183(11) 0.0130(10) 0.0017(9) 0.0050(8) 0.0028(9)
C00H 0.0115(10) 0.0213(11) 0.0130(10) -0.0019(8) 0.0064(8) -0.0032(8)
C00I 0.0111(10) 0.0208(11) 0.0140(10) 0.0024(9) 0.0003(8) 0.0026(9)
C00J 0.0105(10) 0.0244(12) 0.0162(10) -0.0016(9) 0.0054(8) -0.0037(9)
C00K 0.0175(11) 0.0195(11) 0.0109(10) 0.0031(9) 0.0047(8) -0.0007(9)
C00L 0.0174(11) 0.0174(11) 0.0164(10) 0.0050(9) 0.0055(9) 0.0034(9)
C00M 0.0154(11) 0.0199(12) 0.0159(10) 0.0009(9) 0.0032(8) -0.0025(9)
C00N 0.0193(11) 0.0218(12) 0.0207(11) 0.0004(9) 0.0063(9) -0.0023(9)
C00O 0.0177(11) 0.0173(11) 0.0180(11) 0.0001(9) 0.0034(9) 0.0041(9)
C00P 0.0170(11) 0.0208(12) 0.0137(10) 0.0045(9) 0.0059(8) 0.0029(9)
C00Q 0.0158(11) 0.0254(12) 0.0176(11) -0.0006(9) 0.0035(9) -0.0016(9)
C00R 0.0194(11) 0.0257(12) 0.0143(10) 0.0058(9) 0.0048(9) -0.0051(9)
C00S 0.0225(12) 0.0256(13) 0.0212(11) 0.0038(10) 0.0052(9) -0.0061(10)
C00T 0.0159(11) 0.0228(12) 0.0138(10) 0.0027(9) 0.0033(8) -0.0003(9)
C00U 0.0182(11) 0.0184(11) 0.0103(10) 0.0028(8) 0.0055(8) 0.0007(9)
C00V 0.0169(11) 0.0236(12) 0.0166(10) 0.0008(9) 0.0088(9) -0.0009(9)
C00W 0.0210(11) 0.0193(12) 0.0164(11) 0.0056(9) 0.0054(9) 0.0000(9)
C00X 0.0276(12) 0.0236(12) 0.0210(11) 0.0005(10) 0.0086(9) -0.0025(10)
C00Y 0.0202(11) 0.0277(12) 0.0151(10) 0.0008(9) 0.0101(9) -0.0041(9)
C00Z 0.0186(11) 0.0188(11) 0.0178(11) 0.0032(9) 0.0046(9) 0.0023(9)
C010 0.0220(11) 0.0226(12) 0.0171(11) 0.0013(9) 0.0038(9) 0.0003(9)
C011 0.0198(11) 0.0319(13) 0.0196(11) 0.0006(10) 0.0071(9) 0.0054(10)
C012 0.0199(11) 0.0305(13) 0.0222(12) -0.0054(10) 0.0083(9) 0.0022(10)
C013 0.0190(11) 0.0263(12) 0.0135(10) -0.0002(9) 0.0061(9) 0.0005(9)
C014 0.0195(11) 0.0293(13) 0.0187(11) 0.0010(10) 0.0048(9) -0.0006(10)
C015 0.0130(10) 0.0237(12) 0.0201(11) -0.0004(9) 0.0074(8) -0.0023(9)
C016 0.0197(11) 0.0196(12) 0.0187(11) 0.0025(9) 0.0054(9) -0.0032(9)
C017 0.0202(11) 0.0228(12) 0.0147(10) 0.0029(9) 0.0041(9) -0.0025(9)
C018 0.0255(12) 0.0313(14) 0.0200(11) 0.0035(10) 0.0091(9) -0.0027(10)
C019 0.0213(11) 0.0210(12) 0.0147(10) 0.0004(9) 0.0048(9) -0.0017(9)
C01A 0.0165(11) 0.0230(12) 0.0210(11) 0.0034(9) 0.0048(9) -0.0039(9)
C01B 0.0205(11) 0.0151(11) 0.0178(11) 0.0028(9) 0.0046(9) 0.0009(9)
C01C 0.0199(11) 0.0173(11) 0.0201(11) 0.0040(9) 0.0096(9) 0.0032(9)
C01D 0.0214(11) 0.0202(12) 0.0213(11) 0.0009(9) 0.0056(9) -0.0034(9)
C01E 0.0154(11) 0.0233(12) 0.0185(11) 0.0008(9) 0.0062(9) -0.0022(9)
C01F 0.0266(12) 0.0256(13) 0.0197(11) 0.0026(10) 0.0052(9) -0.0030(10)
C01G 0.0245(12) 0.0263(13) 0.0284(12) 0.0003(10) 0.0142(10) -0.0074(10)
C01H 0.0215(12) 0.0195(12) 0.0233(11) 0.0017(9) 0.0066(9) 0.0026(9)
C01I 0.0175(11) 0.0302(13) 0.0158(11) -0.0054(9) 0.0045(9) -0.0053(9)
C01J 0.0195(11) 0.0216(12) 0.0221(11) -0.0070(9) 0.0041(9) 0.0009(9)
C01K 0.0172(11) 0.0291(13) 0.0380(14) -0.0078(11) 0.0125(10) -0.0093(10)
C01L 0.0233(12) 0.0257(12) 0.0213(11) -0.0052(9) 0.0134(9) -0.0086(10)
C01M 0.0178(11) 0.0252(13) 0.0294(12) 0.0046(10) 0.0025(9) 0.0036(9)
C01N 0.0239(12) 0.0353(14) 0.0225(12) -0.0115(10) 0.0121(10) -0.0150(10)
C01O 0.0224(12) 0.0349(14) 0.0195(11) -0.0058(10) 0.0037(9) -0.0020(10)
C01P 0.0208(11) 0.0292(13) 0.0162(11) -0.0029(9) 0.0077(9) 0.0004(10)
C01Q 0.0159(11) 0.0307(13) 0.0294(12) 0.0074(10) 0.0057(9) 0.0018(10)
C01R 0.0225(12) 0.0205(12) 0.0255(12) 0.0028(10) 0.0085(9) 0.0043(9)
C01S 0.0142(11) 0.0310(13) 0.0258(12) -0.0047(10) 0.0103(9) -0.0032(9)
C01T 0.0151(11) 0.0298(13) 0.0243(12) -0.0033(10) 0.0070(9) 0.0005(9)
C01U 0.0144(11) 0.0336(13) 0.0237(12) -0.0048(10) 0.0097(9) -0.0073(10)
C01V 0.0185(11) 0.0317(13) 0.0310(13) 0.0132(11) 0.0106(10) 0.0075(10)
C01W 0.0190(11) 0.0256(13) 0.0243(12) 0.0038(10) 0.0094(9) -0.0041(9)
C01X 0.0298(13) 0.0376(14) 0.0177(11) -0.0032(10) 0.0064(10) 0.0089(11)
C01Y 0.0177(11) 0.0366(14) 0.0225(12) -0.0108(10) 0.0038(9) -0.0093(10)
C01Z 0.0174(11) 0.0219(12) 0.0175(11) 0.0016(9) 0.0054(8) -0.0027(9)
C020 0.0205(12) 0.0290(13) 0.0352(13) -0.0061(11) 0.0153(10) -0.0039(10)
C021 0.0247(12) 0.0259(13) 0.0302(13) 0.0060(11) 0.0025(10) -0.0042(10)
C022 0.0221(12) 0.0266(13) 0.0190(11) 0.0040(10) 0.0052(9) -0.0044(10)
C023 0.0183(11) 0.0249(12) 0.0224(11) -0.0005(9) 0.0099(9) 0.0041(9)
C024 0.0215(12) 0.0333(14) 0.0188(11) 0.0028(10) 0.0063(9) 0.0051(10)
C025 0.0274(13) 0.0363(15) 0.0282(13) -0.0123(11) 0.0050(10) 0.0027(11)
C026 0.0258(13) 0.0238(13) 0.0402(14) -0.0071(11) 0.0000(11) -0.0044(10)
C027 0.0298(13) 0.0295(13) 0.0256(12) 0.0033(10) 0.0160(10) 0.0097(10)
C028 0.0141(11) 0.0390(14) 0.0241(12) -0.0029(10) 0.0011(9) -0.0040(10)
C029 0.0241(13) 0.0350(14) 0.0296(13) -0.0014(11) 0.0073(10) -0.0013(11)
C02A 0.0324(13) 0.0205(12) 0.0279(13) -0.0034(10) 0.0061(10) -0.0048(10)
C02B 0.0301(13) 0.0248(13) 0.0225(12) -0.0006(10) 0.0080(10) -0.0081(10)
C02C 0.0271(13) 0.0364(14) 0.0230(12) 0.0050(10) 0.0118(10) 0.0130(11)
C02D 0.0205(12) 0.0347(14) 0.0444(15) -0.0072(12) 0.0200(11) -0.0029(10)
C02E 0.0368(14) 0.0303(14) 0.0219(12) -0.0011(10) 0.0038(10) -0.0109(11)
C02F 0.0375(14) 0.0302(14) 0.0252(12) -0.0051(10) 0.0148(11) -0.0025(11)
C02G 0.0157(11) 0.0542(16) 0.0194(11) 0.0029(11) 0.0035(9) -0.0137(11)
C02H 0.0275(14) 0.0490(17) 0.0298(14) 0.0013(13) -0.0011(11) -0.0168(12)
C02I 0.0170(12) 0.0585(18) 0.0415(15) 0.0014(14) 0.0036(11) -0.0027(12)
C02J 0.0201(13) 0.076(2) 0.0340(14) -0.0248(14) 0.0023(11) 0.0028(13)
C02K 0.0356(14) 0.0497(17) 0.0334(14) -0.0037(12) 0.0197(11) 0.0116(13)
C02L 0.0222(13) 0.0591(19) 0.0612(18) -0.0303(15) 0.0210(13) -0.0127(13)

loop_
_atom_type_symbol
_atom_type_description
_atom_type_scat_dispersion_real
_atom_type_scat_dispersion_imag
_atom_type_scat_source
C C 0.0033 0.0016 'International Tables Vol C Tables 4.2.6.8 and 6.1.1.4'
H H 0.0000 0.0000 'International Tables Vol C Tables 4.2.6.8 and 6.1.1.4'
Co Co 0.3494 0.9721 'International Tables Vol C Tables 4.2.6.8 and 6.1.1.4'
N N 0.0061 0.0033 'International Tables Vol C Tables 4.2.6.8 and 6.1.1.4'

loop_
_geom_angle_atom_site_label_1
_geom_angle_atom_site_label_2
_geom_angle_atom_site_label_3
_geom_angle
N004 Co01 N005 77.74(7)
N004 Co01 N003 125.16(7)
N005 Co01 N003 113.31(7)
N004 Co01 N002 126.92(7)
N005 Co01 N002 119.81(7)
N003 Co01 N002 95.12(7)
C00M N002 C00A 105.34(16)
C00M N002 Co01 135.79(13)
C00A N002 Co01 118.70(13)
C009 N003 C008 105.86(15)
C009 N003 Co01 133.20(13)
C008 N003 Co01 115.94(12)
N007 N004 C00H 110.53(15)
N007 N004 Co01 116.28(12)
C00H N004 Co01 133.18(13)
N006 N005 C00J 112.72(16)
N006 N005 Co01 116.36(12)
C00J N005 Co01 130.30(12)
N005 N006 N007 114.46(16)
N004 N007 N006 115.10(15)
C00B C008 N003 124.35(17)
C00B C008 C00C 125.96(17)
N003 C008 C00C 108.84(17)
N003 C009 C00D 110.93(17)
N003 C009 C00F 123.31(17)
C00D C009 C00F 124.41(18)
C00B C00A N002 125.16(18)
C00B C00A C023 125.30(18)
N002 C00A C023 109.13(17)
C00A C00B C008 127.39(18)
C00A C00B C00E 115.27(18)
C008 C00B C00E 116.84(17)
C00D C00C C008 107.26(17)
C00D C00C H00C 126.4
C008 C00C H00C 126.4
C00C C00D C009 107.03(18)
C00C C00D H00D 126.5
C009 C00D H00D 126.5
C020 C00E C011 120.05(19)
C020 C00E C00B 122.14(19)
C011 C00E C00B 117.69(18)
C00K C00F C00U 118.36(18)
C00K C00F C009 123.83(18)
C00U C00F C009 117.75(17)
C00P C00G C00K 122.40(19)
C00P C00G H00G 118.8
C00K C00G H00G 118.8
N004 C00H C01L 107.36(15)
N004 C00H C01A 109.72(16)
C01L C00H C01A 109.17(17)
N004 C00H C00V 111.58(16)
C01L C00H C00V 109.35(17)
C01A C00H C00V 109.61(16)
C01Z C00I C013 118.10(19)
C01Z C00I C00U 121.15(18)
C013 C00I C00U 120.15(17)
N005 C00J C00Q 108.26(16)
N005 C00J C01E 106.80(15)
C00Q C00J C01E 108.96(16)
N005 C00J C01I 113.05(15)
C00Q C00J C01I 110.09(16)
C01E C00J C01I 109.55(17)
C00G C00K C00F 119.70(18)
C00G C00K C00O 115.25(18)
C00F C00K C00O 125.04(18)
C00Z C00L C01B 119.55(18)
C00Z C00L C00M 123.02(18)
C01B C00L C00M 117.29(17)
N002 C00M C01R 111.24(17)
N002 C00M C00L 124.07(18)
C01R C00M C00L 124.16(18)
C014 C00N C015 120.6(2)
C014 C00N H00N 119.7
C015 C00N H00N 119.7
C010 C00O C012 118.19(19)
C010 C00O C00K 121.52(18)
C012 C00O C00K 119.84(18)
C00G C00P C00T 117.20(18)
C00G C00P C01C 122.58(18)
C00T C00P C01C 120.22(18)
C00J C00Q C01T 109.20(17)
C00J C00Q H00A 109.8
C01T C00Q H00A 109.8
C00J C00Q H00B 109.8
C01T C00Q H00B 109.8
H00A C00Q H00B 108.3
C029 C00R C022 118.3(2)
C029 C00R C00Z 121.2(2)
C022 C00R C00Z 120.27(18)
C018 C00S C00X 120.0(2)
C018 C00S H00S 120.0
C00X C00S H00S 120.0
C00P C00T C00U 122.36(19)
C00P C00T H00T 118.8
C00U C00T H00T 118.8
C00T C00U C00F 119.94(18)
C00T C00U C00I 115.66(17)
C00F C00U C00I 124.35(17)
C00Y C00V C00H 109.53(16)
C00Y C00V H00E 109.8
C00H C00V H00E 109.8
C00Y C00V H00F 109.8
C00H C00V H00F 109.8
H00E C00V H00F 108.2
C016 C00W C019 118.30(18)
C016 C00W C017 119.49(18)
C019 C00W C017 122.19(18)
C017 C00X C00S 121.1(2)
C017 C00X H00X 119.5
C00S C00X H00X 119.5
C01S C00Y C01G 109.73(18)
C01S C00Y C00V 109.14(17)
C01G C00Y C00V 109.77(17)
C01S C00Y H00Y 109.4
C01G C00Y H00Y 109.4
C00V C00Y H00Y 109.4
C019 C00Z C00L 119.09(19)
C019 C00Z C00R 117.90(18)
C00L C00Z C00R 122.91(18)
C021 C010 C00O 120.93(19)
C021 C010 H010 119.5
C00O C010 H010 119.5
C01X C011 C00E 118.8(2)
C01X C011 C02J 119.7(2)
C00E C011 C02J 121.40(19)
C025 C012 C00O 120.9(2)
C025 C012 H012 119.5
C00O C012 H012 119.5
C01D C013 C00I 121.07(19)
C01D C013 H013 119.5
C00I C013 H013 119.5
C01O C014 C00N 120.3(2)
C01O C014 H014 119.9
C00N C014 H014 119.9
C00N C015 C01F 118.34(19)
C00N C015 C01B 123.10(19)
C01F C015 C01B 118.56(18)
C00W C016 C01B 121.99(19)
C00W C016 H016 119.0
C01B C016 H016 119.0
C00X C017 C02B 118.25(19)
C00X C017 C00W 120.24(19)
C02B C017 C00W 121.39(19)
C00S C018 C02F 119.9(2)
C00S C018 H018 120.1
C02F C018 H018 120.1
C00W C019 C00Z 121.75(19)
C00W C019 H019 119.1
C00Z C019 H019 119.1
C00H C01A C01Q 109.80(17)
C00H C01A H01A 109.7
C01Q C01A H01A 109.7
C00H C01A H01B 109.7
C01Q C01A H01B 109.7
H01A C01A H01B 108.2
C016 C01B C00L 119.14(18)
C016 C01B C015 117.98(18)
C00L C01B C015 122.87(17)
C024 C01C C01H 117.55(19)
C024 C01C C00P 121.82(19)
C01H C01C C00P 120.62(18)
C01J C01D C013 120.3(2)
C01J C01D H01D 119.9
C013 C01D H01D 119.9
C00J C01E C01W 110.01(16)
C00J C01E H01C 109.7
C01W C01E H01C 109.7
C00J C01E H01E 109.7
C01W C01E H01E 109.7
H01C C01E H01E 108.2
C02A C01F C015 121.0(2)
C02A C01F H01F 119.5
C015 C01F H01F 119.5
C00Y C01G C01N 109.19(17)
C00Y C01G H01G 109.8
C01N C01G H01G 109.8
C00Y C01G H01H 109.8
C01N C01G H01H 109.8
H01G C01G H01H 108.3
C01M C01H C01C 121.3(2)
C01M C01H H01I 119.4
C01C C01H H01I 119.4
C00J C01I C01Y 108.98(16)
C00J C01I H01J 109.9
C01Y C01I H01J 109.9
C00J C01I H01K 109.9
C01Y C01I H01K 109.9
H01J C01I H01K 108.3
C01P C01J C01D 119.2(2)
C01P C01J H01L 120.4
C01D C01J H01L 120.4
C01Y C01K C01W 109.58(18)
C01Y C01K H01M 109.8
C01W C01K H01M 109.8
C01Y C01K H01N 109.8
C01W C01K H01N 109.8
H01M C01K H01N 108.2
C00H C01L C01N 109.68(17)
C00H C01L H01O 109.7
C01N C01L H01O 109.7
C00H C01L H01P 109.7
C01N C01L H01P 109.7
H01O C01L H01P 108.2
C01V C01M C01H 120.1(2)
C01V C01M H01Q 120.0
C01H C01M H01Q 120.0
C02G C01N C01L 110.37(18)
C02G C01N C01G 108.75(18)
C01L C01N C01G 109.45(18)
C02G C01N H01R 109.4
C01L C01N H01R 109.4
C01G C01N H01R 109.4
C014 C01O C02A 120.0(2)
C014 C01O H01S 120.0
C02A C01O H01S 120.0
C01J C01P C01Z 120.61(19)
C01J C01P H01T 119.7
C01Z C01P H01T 119.7
C02G C01Q C01S 109.55(18)
C02G C01Q C01A 109.14(18)
C01S C01Q C01A 109.09(17)
C02G C01Q H01U 109.7
C01S C01Q H01U 109.7
C01A C01Q H01U 109.7
C023 C01R C00M 107.46(19)
C023 C01R H01V 126.3
C00M C01R H01V 126.3
C00Y C01S C01Q 109.63(17)
C00Y C01S H01W 109.7
C01Q C01S H01W 109.7
C00Y C01S H01X 109.7
C01Q C01S H01X 109.7
H01W C01S H01X 108.2
C028 C01T C01U 109.39(19)
C028 C01T C00Q 108.85(17)
C01U C01T C00Q 110.01(17)
C028 C01T H01Y 109.5
C01U C01T H01Y 109.5
C00Q C01T H01Y 109.5
C01W C01U C01T 109.61(17)
C01W C01U H01Z 109.7
C01T C01U H01Z 109.7
C01W C01U H 109.7
C01T C01U H 109.7
H01Z C01U H 108.2
C02C C01V C01M 119.7(2)
C02C C01V H01 120.1
C01M C01V H01 120.1
C01U C01W C01K 109.86(18)
C01U C01W C01E 108.61(17)
C01K C01W C01E 109.33(17)
C01U C01W H0AA 109.7
C01K C01W H0AA 109.7
C01E C01W H0AA 109.7
C027 C01X C011 122.0(2)
C027 C01X H1AA 119.0
C011 C01X H1AA 119.0
C01K C01Y C028 110.04(18)
C01K C01Y C01I 108.82(18)
C028 C01Y C01I 109.95(19)
C01K C01Y H2AA 109.3
C028 C01Y H2AA 109.3
C01I C01Y H2AA 109.3
C01P C01Z C00I 120.7(2)
C01P C01Z H3AA 119.6
C00I C01Z H3AA 119.6
C02D C020 C00E 118.9(2)
C02D C020 C02L 120.1(2)
C00E C020 C02L 120.96(19)
C026 C021 C010 120.0(2)
C026 C021 H021 120.0
C010 C021 H021 120.0
C02E C022 C00R 121.3(2)
C02E C022 H022 119.3
C00R C022 H022 119.3
C01R C023 C00A 106.80(18)
C01R C023 H023 126.6
C00A C023 H023 126.6
C02C C024 C01C 121.1(2)
C02C C024 H024 119.5
C01C C024 H024 119.5
C026 C025 C012 120.0(2)
C026 C025 H025 120.0
C012 C025 H025 120.0
C021 C026 C025 119.9(2)
C021 C026 H026 120.0
C025 C026 H026 120.0
C02D C027 C01X 117.7(2)
C02D C027 C02K 121.3(2)
C01X C027 C02K 120.9(2)
C01T C028 C01Y 109.59(17)
C01T C028 H02A 109.8
C01Y C028 H02A 109.8
C01T C028 H02B 109.8
C01Y C028 H02B 109.8
H02A C028 H02B 108.2
C00R C029 C02I 120.1(2)
C00R C029 H029 119.9
C02I C029 H029 119.9
C01O C02A C01F 119.7(2)
C01O C02A H02C 120.1
C01F C02A H02C 120.1
C02F C02B C017 120.5(2)
C02F C02B H02D 119.7
C017 C02B H02D 119.7
C01V C02C C024 120.3(2)
C01V C02C H02E 119.9
C024 C02C H02E 119.9
C027 C02D C020 122.4(2)
C027 C02D H02F 118.8
C020 C02D H02F 118.8
C02H C02E C022 119.9(2)
C02H C02E H02G 120.1
C022 C02E H02G 120.1
C018 C02F C02B 120.3(2)
C018 C02F H02H 119.8
C02B C02F H02H 119.8
C01N C02G C01Q 109.51(18)
C01N C02G H02I 109.8
C01Q C02G H02I 109.8
C01N C02G H02J 109.8
C01Q C02G H02J 109.8
H02I C02G H02J 108.2
C02E C02H C02I 119.6(2)
C02E C02H H02K 120.2
C02I C02H H02K 120.2
C02H C02I C029 120.7(2)
C02H C02I H02L 119.6
C029 C02I H02L 119.6
C011 C02J H02M 109.5
C011 C02J H02N 109.5
H02M C02J H02N 109.5
C011 C02J H02O 109.5
H02M C02J H02O 109.5
H02N C02J H02O 109.5
C027 C02K H02P 109.5
C027 C02K H02Q 109.5
H02P C02K H02Q 109.5
C027 C02K H02R 109.5
H02P C02K H02R 109.5
H02Q C02K H02R 109.5
C020 C02L H02S 109.5
C020 C02L H02T 109.5
H02S C02L H02T 109.5
C020 C02L H02U 109.5
H02S C02L H02U 109.5
H02T C02L H02U 109.5

loop_
_geom_bond_atom_site_label_1
_geom_bond_atom_site_label_2
_geom_bond_distance
Co01 N004 1.9319(16)
Co01 N005 1.9462(17)
Co01 N003 1.9880(16)
Co01 N002 1.9956(17)
N002 C00M 1.348(3)
N002 C00A 1.411(2)
N003 C009 1.349(3)
N003 C008 1.411(2)
N004 N007 1.315(2)
N004 C00H 1.485(2)
N005 N006 1.309(2)
N005 C00J 1.490(2)
N006 N007 1.333(2)
C008 C00B 1.401(3)
C008 C00C 1.413(3)
C009 C00D 1.412(3)
C009 C00F 1.498(3)
C00A C00B 1.396(3)
C00A C023 1.416(3)
C00B C00E 1.512(3)
C00C C00D 1.369(3)
C00C H00C 0.9500
C00D H00D 0.9500
C00E C020 1.392(3)
C00E C011 1.400(3)
C00F C00K 1.406(3)
C00F C00U 1.413(3)
C00G C00P 1.389(3)
C00G C00K 1.399(3)
C00G H00G 0.9500
C00H C01L 1.516(3)
C00H C01A 1.529(3)
C00H C00V 1.535(3)
C00I C01Z 1.392(3)
C00I C013 1.392(3)
C00I C00U 1.499(3)
C00J C00Q 1.527(3)
C00J C01E 1.528(3)
C00J C01I 1.533(3)
C00K C00O 1.489(3)
C00L C00Z 1.405(3)
C00L C01B 1.409(3)
C00L C00M 1.489(3)
C00M C01R 1.405(3)
C00N C014 1.384(3)
C00N C015 1.392(3)
C00N H00N 0.9500
C00O C010 1.392(3)
C00O C012 1.395(3)
C00P C00T 1.391(3)
C00P C01C 1.487(3)
C00Q C01T 1.543(3)
C00Q H00A 0.9900
C00Q H00B 0.9900
C00R C029 1.389(3)
C00R C022 1.392(3)
C00R C00Z 1.494(3)
C00S C018 1.369(3)
C00S C00X 1.387(3)
C00S H00S 0.9500
C00T C00U 1.391(3)
C00T H00T 0.9500
C00V C00Y 1.532(3)
C00V H00E 0.9900
C00V H00F 0.9900
C00W C016 1.384(3)
C00W C019 1.389(3)
C00W C017 1.489(3)
C00X C017 1.384(3)
C00X H00X 0.9500
C00Y C01S 1.522(3)
C00Y C01G 1.529(3)
C00Y H00Y 1.0000
C00Z C019 1.399(3)
C010 C021 1.387(3)
C010 H010 0.9500
C011 C01X 1.393(3)
C011 C02J 1.504(3)
C012 C025 1.385(3)
C012 H012 0.9500
C013 C01D 1.384(3)
C013 H013 0.9500
C014 C01O 1.378(3)
C014 H014 0.9500
C015 C01F 1.393(3)
C015 C01B 1.492(3)
C016 C01B 1.393(3)
C016 H016 0.9500
C017 C02B 1.389(3)
C018 C02F 1.377(3)
C018 H018 0.9500
C019 H019 0.9500
C01A C01Q 1.537(3)
C01A H01A 0.9900
C01A H01B 0.9900
C01C C024 1.393(3)
C01C C01H 1.397(3)
C01D C01J 1.384(3)
C01D H01D 0.9500
C01E C01W 1.534(3)
C01E H01C 0.9900
C01E H01E 0.9900
C01F C02A 1.384(3)
C01F H01F 0.9500
C01G C01N 1.536(3)
C01G H01G 0.9900
C01G H01H 0.9900
C01H C01M 1.385(3)
C01H H01I 0.9500
C01I C01Y 1.534(3)
C01I H01J 0.9900
C01I H01K 0.9900
C01J C01P 1.381(3)
C01J H01L 0.9500
C01K C01Y 1.526(3)
C01K C01W 1.529(3)
C01K H01M 0.9900
C01K H01N 0.9900
C01L C01N 1.534(3)
C01L H01O 0.9900
C01L H01P 0.9900
C01M C01V 1.382(3)
C01M H01Q 0.9500
C01N C02G 1.525(3)
C01N H01R 1.0000
C01O C02A 1.382(3)
C01O H01S 0.9500
C01P C01Z 1.386(3)
C01P H01T 0.9500
C01Q C02G 1.526(3)
C01Q C01S 1.536(3)
C01Q H01U 1.0000
C01R C023 1.364(3)
C01R H01V 0.9500
C01S H01W 0.9900
C01S H01X 0.9900
C01T C028 1.527(3)
C01T C01U 1.531(3)
C01T H01Y 1.0000
C01U C01W 1.528(3)
C01U H01Z 0.9900
C01U H 0.9900
C01V C02C 1.374(3)
C01V H01 0.9500
C01W H0AA 1.0000
C01X C027 1.383(3)
C01X H1AA 0.9500
C01Y C028 1.531(3)
C01Y H2AA 1.0000
C01Z H3AA 0.9500
C020 C02D 1.390(3)
C020 C02L 1.506(3)
C021 C026 1.382(3)
C021 H021 0.9500
C022 C02E 1.385(3)
C022 H022 0.9500
C023 H023 0.9500
C024 C02C 1.390(3)
C024 H024 0.9500
C025 C026 1.383(3)
C025 H025 0.9500
C026 H026 0.9500
C027 C02D 1.381(3)
C027 C02K 1.512(3)
C028 H02A 0.9900
C028 H02B 0.9900
C029 C02I 1.392(3)
C029 H029 0.9500
C02A H02C 0.9500
C02B C02F 1.385(3)
C02B H02D 0.9500
C02C H02E 0.9500
C02D H02F 0.9500
C02E C02H 1.377(3)
C02E H02G 0.9500
C02F H02H 0.9500
C02G H02I 0.9900
C02G H02J 0.9900
C02H C02I 1.379(4)
C02H H02K 0.9500
C02I H02L 0.9500
C02J H02M 0.9800
C02J H02N 0.9800
C02J H02O 0.9800
C02K H02P 0.9800
C02K H02Q 0.9800
C02K H02R 0.9800
C02L H02S 0.9800
C02L H02T 0.9800
C02L H02U 0.9800
